data_7028546
loop_
_publ_author_name
'Seth, Piya'
'Ghosh, Soumavo'
'Figuerola, Albert'
'Ghosh, Asutosh'

_publ_section_title
;
 Trinuclear heterometallic Cu(II)-Mn(II) complexes of a salen type Schiff
 base ligand: anion dependent variation of phenoxido bridging angles and
 magnetic coupling.
;
_journal_issue 3
_journal_name_full 'Dalton transactions (Cambridge, England : 2003)'
_journal_page_first 990
_journal_page_last 998
_journal_paper_doi 10.1039/c3dt52012a
_journal_volume 43
_journal_year 2014
_chemical_formula_sum 'C48 H42 Cu2 Mn N4 O8'
_chemical_formula_weight 984.90
_chemical_name_systematic
;
 ?
;
_space_group_IT_number 33
_symmetry_cell_setting orthorhombic
_symmetry_space_group_name_Hall 'P 2c -2n'
_symmetry_space_group_name_H-M 'P n a 21'
_atom_sites_solution_hydrogens geom
_atom_sites_solution_primary direct
_atom_sites_solution_secondary difmap
_audit_creation_method SHELXL-97
_cell_angle_alpha 90.00
_cell_angle_beta 90.00
_cell_angle_gamma 90.00
_cell_formula_units_Z 4
_cell_length_a 24.025(3)
_cell_length_b 9.4785(11)
_cell_length_c 18.776(2)
_cell_measurement_reflns_used 28271
_cell_measurement_temperature 293(2)
_cell_measurement_theta_max 25.2
_cell_measurement_theta_min 1.7
_cell_volume 4275.7(9)
_computing_cell_refinement 'Bruker SMART'
_computing_data_collection 'Bruker SMART'
_computing_data_reduction 'Bruker SAINT'
_computing_molecular_graphics 'Ortep-3 for windows (Farrugia, 1997)'
_computing_publication_material 'Platon99 (Spek, 1999)'
_computing_structure_refinement 'SHELXL-97 (Sheldrick, 1997)'
_computing_structure_solution 'SHELXS-97 (Sheldrick, 1997)'
_diffrn_ambient_temperature 293(2)
_diffrn_measured_fraction_theta_full 0.993
_diffrn_measured_fraction_theta_max 0.993
_diffrn_measurement_device_type 'CCD area detector'
_diffrn_measurement_method 'phi and omega scans'
_diffrn_radiation_monochromator graphite
_diffrn_radiation_source 'fine-focus sealed tube'
_diffrn_radiation_type MoK\a
_diffrn_radiation_wavelength 0.71073
_diffrn_reflns_av_R_equivalents 0.0291
_diffrn_reflns_av_sigmaI/netI 0.0294
_diffrn_reflns_limit_h_max 28
_diffrn_reflns_limit_h_min -28
_diffrn_reflns_limit_k_max 11
_diffrn_reflns_limit_k_min -10
_diffrn_reflns_limit_l_max 22
_diffrn_reflns_limit_l_min -22
_diffrn_reflns_number 28271
_diffrn_reflns_theta_full 25.20
_diffrn_reflns_theta_max 25.20
_diffrn_reflns_theta_min 1.70
_exptl_absorpt_coefficient_mu 1.337
_exptl_absorpt_correction_T_max 0.9361
_exptl_absorpt_correction_T_min 0.9122
_exptl_absorpt_correction_type empirical
_exptl_absorpt_process_details SADABS
_exptl_crystal_colour green
_exptl_crystal_density_diffrn 1.530
_exptl_crystal_density_method 'not measured'
_exptl_crystal_description plate
_exptl_crystal_F_000 2020
_exptl_crystal_size_max 0.07
_exptl_crystal_size_mid 0.06
_exptl_crystal_size_min 0.05
_refine_diff_density_max 0.288
_refine_diff_density_min -0.240
_refine_diff_density_rms 0.039
_refine_ls_abs_structure_details 'Flack H D (1983), Acta Cryst. A39, 876-881'
_refine_ls_abs_structure_Flack 0.00(3)
_refine_ls_extinction_method none
_refine_ls_goodness_of_fit_ref 1.030
_refine_ls_hydrogen_treatment constr
_refine_ls_matrix_type full
_refine_ls_number_parameters 573
_refine_ls_number_reflns 7606
_refine_ls_number_restraints 9
_refine_ls_restrained_S_all 1.194
_refine_ls_R_factor_all 0.0303
_refine_ls_R_factor_gt 0.0260
_refine_ls_shift/su_max 0.001
_refine_ls_shift/su_mean 0.000
_refine_ls_structure_factor_coef Fsqd
_refine_ls_weighting_details 'calc w=1/[\s^2^(Fo^2^)+(0.0306P)^2^+0.8567P] where P=(Fo^2^+2Fc^2^)/3'
_refine_ls_weighting_scheme calc
_refine_ls_wR_factor_gt 0.0607
_refine_ls_wR_factor_ref 0.0627
_reflns_number_gt 7006
_reflns_number_total 7606
_reflns_threshold_expression >2sigma(I)
_cod_data_source_file c3dt52012a.txt
_cod_data_source_block 1_shelxl
_cod_original_sg_symbol_H-M Pna21
_cod_database_code 7028546

loop_
_symmetry_equiv_pos_as_xyz
'x, y, z'
'-x, -y, z+1/2'
'-x+1/2, y+1/2, z+1/2'
'x+1/2, -y+1/2, z'

loop_
_atom_site_label
_atom_site_type_symbol
_atom_site_fract_x
_atom_site_fract_y
_atom_site_fract_z
_atom_site_U_iso_or_equiv
_atom_site_adp_type
_atom_site_occupancy
_atom_site_symmetry_multiplicity
_atom_site_calc_flag
_atom_site_refinement_flags
_atom_site_disorder_assembly
_atom_site_disorder_group
Cu1 Cu 0.066354(15) -0.16999(4) 0.91948(2) 0.03720(10) Uani 1 1 d . . .
Cu2 Cu 0.193959(16) 0.23410(4) 0.71012(2) 0.04149(11) Uani 1 1 d . A .
Mn3 Mn 0.128758(19) 0.03156(5) 0.81330(3) 0.03327(10) Uani 1 1 d . A .
C2 C 0.12819(15) -0.4230(4) 0.9529(2) 0.0491(9) Uani 1 1 d . . .
H2 H 0.1337 -0.5031 0.9806 0.059 Uiso 1 1 calc R . .
C3 C 0.16323(14) -0.4100(4) 0.89166(19) 0.0433(8) Uani 1 1 d . . .
C4 C 0.19896(16) -0.5239(4) 0.8756(2) 0.0552(10) Uani 1 1 d . . .
H4 H 0.1967 -0.6059 0.9027 0.066 Uiso 1 1 calc R . .
C5 C 0.23641(16) -0.5164(4) 0.8218(3) 0.0595(10) Uani 1 1 d . . .
H5 H 0.2603 -0.5916 0.8131 0.071 Uiso 1 1 calc R . .
C6 C 0.23892(15) -0.3980(4) 0.7802(2) 0.0561(10) Uani 1 1 d . . .
H6 H 0.2645 -0.3937 0.7431 0.067 Uiso 1 1 calc R . .
C7 C 0.20398(14) -0.2850(4) 0.79259(19) 0.0462(8) Uani 1 1 d . . .
H7 H 0.2058 -0.2061 0.7632 0.055 Uiso 1 1 calc R . .
C8 C 0.16586(13) -0.2879(3) 0.84898(18) 0.0399(7) Uani 1 1 d . . .
C9 C 0.06494(17) -0.3681(5) 1.0446(2) 0.0635(12) Uani 1 1 d . . .
H9A H 0.0789 -0.3002 1.0789 0.076 Uiso 1 1 calc R . .
H9B H 0.0766 -0.4611 1.0601 0.076 Uiso 1 1 calc R . .
C10 C 0.00282(17) -0.3625(5) 1.0446(2) 0.0630(11) Uani 1 1 d . . .
H10A H -0.0106 -0.3955 1.0904 0.076 Uiso 1 1 calc R . .
H10B H -0.0110 -0.4268 1.0085 0.076 Uiso 1 1 calc R . .
C11 C -0.02100(17) -0.2177(4) 1.0307(2) 0.0602(10) Uani 1 1 d . . .
H11A H -0.0607 -0.2191 1.0400 0.072 Uiso 1 1 calc R . .
H11B H -0.0041 -0.1505 1.0630 0.072 Uiso 1 1 calc R . .
C12A C 0.1970(3) 0.4201(7) 0.5830(3) 0.115(2) Uani 0.567(8) 1 d PD A 1
H12A H 0.1853 0.3475 0.5499 0.138 Uiso 0.567(8) 1 calc PR A 1
H12B H 0.1840 0.5097 0.5643 0.138 Uiso 0.567(8) 1 calc PR A 1
C13A C 0.2537(3) 0.4228(10) 0.5838(4) 0.0628(18) Uani 0.567(8) 1 d PD A 1
H13A H 0.2653 0.4953 0.6170 0.075 Uiso 0.567(8) 1 calc PR A 1
H13B H 0.2663 0.4515 0.5369 0.075 Uiso 0.567(8) 1 calc PR A 1
C14A C 0.2826(2) 0.2925(7) 0.6025(3) 0.111(2) Uani 0.567(8) 1 d PD A 1
H14A H 0.3222 0.3081 0.5969 0.133 Uiso 0.567(8) 1 calc PR A 1
H14B H 0.2718 0.2203 0.5686 0.133 Uiso 0.567(8) 1 calc PR A 1
C12B C 0.1970(3) 0.4201(7) 0.5830(3) 0.115(2) Uani 0.433(8) 1 d PD A 2
H12C H 0.1692 0.4103 0.5458 0.138 Uiso 0.433(8) 1 calc PR A 2
H12D H 0.2086 0.5181 0.5828 0.138 Uiso 0.433(8) 1 calc PR A 2
C13B C 0.2441(4) 0.3378(13) 0.5620(5) 0.0628(18) Uani 0.433(8) 1 d PD A 2
H13C H 0.2290 0.2550 0.5385 0.075 Uiso 0.433(8) 1 calc PR A 2
H13D H 0.2627 0.3921 0.5252 0.075 Uiso 0.433(8) 1 calc PR A 2
C14B C 0.2826(2) 0.2925(7) 0.6025(3) 0.111(2) Uani 0.433(8) 1 d PD A 2
H14C H 0.3092 0.3689 0.6074 0.133 Uiso 0.433(8) 1 calc PR A 2
H14D H 0.3014 0.2181 0.5764 0.133 Uiso 0.433(8) 1 calc PR A 2
C15 C 0.13083(18) 0.4806(4) 0.6700(2) 0.0614(11) Uani 1 1 d . A .
H15 H 0.1259 0.5594 0.6412 0.074 Uiso 1 1 calc R . .
C16 C 0.09457(15) 0.4702(4) 0.73078(19) 0.0478(9) Uani 1 1 d . . .
C17 C 0.05991(17) 0.5853(4) 0.7454(3) 0.0647(11) Uani 1 1 d . . .
H17 H 0.0619 0.6648 0.7165 0.078 Uiso 1 1 calc R . .
C18 C 0.02313(17) 0.5842(4) 0.8012(3) 0.0685(12) Uani 1 1 d . . .
H18 H 0.0008 0.6622 0.8108 0.082 Uiso 1 1 calc R . .
C19 C 0.02005(15) 0.4639(4) 0.8430(2) 0.0592(10) Uani 1 1 d . . .
H19 H -0.0054 0.4609 0.8803 0.071 Uiso 1 1 calc R . .
C20 C 0.05349(14) 0.3494(4) 0.8308(2) 0.0476(9) Uani 1 1 d . . .
H20 H 0.0509 0.2709 0.8604 0.057 Uiso 1 1 calc R . .
C21 C 0.09165(13) 0.3493(3) 0.77396(18) 0.0394(8) Uani 1 1 d . A .
C22 C 0.31325(15) 0.1870(4) 0.7099(2) 0.0552(9) Uani 1 1 d . A .
H22 H 0.3481 0.2009 0.6894 0.066 Uiso 1 1 calc R . .
C23 C 0.31310(14) 0.1118(4) 0.77612(19) 0.0462(8) Uani 1 1 d . . .
C24 C 0.36450(15) 0.0632(4) 0.8027(2) 0.0615(11) Uani 1 1 d . . .
H24 H 0.3973 0.0922 0.7808 0.074 Uiso 1 1 calc R . .
C25 C 0.36735(17) -0.0244(5) 0.8592(2) 0.0703(12) Uani 1 1 d . . .
H25 H 0.4017 -0.0558 0.8757 0.084 Uiso 1 1 calc R . .
C26 C 0.31907(16) -0.0671(5) 0.8923(2) 0.0623(11) Uani 1 1 d . . .
H26 H 0.3210 -0.1291 0.9306 0.075 Uiso 1 1 calc R . .
C27 C 0.26843(15) -0.0196(4) 0.86980(19) 0.0484(8) Uani 1 1 d . . .
H27 H 0.2367 -0.0459 0.8948 0.058 Uiso 1 1 calc R . .
C28 C 0.26301(12) 0.0676(3) 0.81022(18) 0.0374(7) Uani 1 1 d . A .
C30 C 0.13417(15) -0.0201(4) 0.64666(19) 0.0452(8) Uani 1 1 d . A .
C31 C 0.11185(16) -0.1001(4) 0.58316(19) 0.0496(9) Uani 1 1 d . . .
C32 C 0.05929(19) -0.1571(4) 0.5840(3) 0.0658(12) Uani 1 1 d . . .
H32 H 0.0376 -0.1507 0.6249 0.079 Uiso 1 1 calc R . .
C33 C 0.0380(2) -0.2254(5) 0.5228(3) 0.0911(16) Uani 1 1 d . . .
H33 H 0.0021 -0.2621 0.5225 0.109 Uiso 1 1 calc R . .
C34 C 0.0716(3) -0.2363(6) 0.4639(3) 0.0978(19) Uani 1 1 d . . .
H34 H 0.0580 -0.2808 0.4233 0.117 Uiso 1 1 calc R . .
C35 C 0.1239(3) -0.1840(6) 0.4632(3) 0.0976(18) Uani 1 1 d . . .
H35 H 0.1465 -0.1957 0.4234 0.117 Uiso 1 1 calc R . .
C36 C 0.1434(2) -0.1126(5) 0.5229(2) 0.0726(12) Uani 1 1 d . . .
H36 H 0.1787 -0.0723 0.5217 0.087 Uiso 1 1 calc R . .
C37 C 0.12616(14) 0.0858(3) 0.97962(18) 0.0403(8) Uani 1 1 d . A .
C38 C 0.14520(16) 0.1788(3) 1.03934(18) 0.0447(8) Uani 1 1 d . . .
C39 C 0.1127(2) 0.1967(5) 1.0991(2) 0.0697(12) Uani 1 1 d . . .
H39 H 0.0783 0.1518 1.1014 0.084 Uiso 1 1 calc R . .
C40 C 0.1294(3) 0.2778(6) 1.1547(3) 0.100(2) Uani 1 1 d . . .
H40 H 0.1061 0.2918 1.1936 0.120 Uiso 1 1 calc R . .
C41 C 0.1807(3) 0.3383(5) 1.1529(3) 0.106(2) Uani 1 1 d . . .
H41 H 0.1928 0.3910 1.1917 0.128 Uiso 1 1 calc R . .
C42 C 0.2140(3) 0.3234(5) 1.0962(3) 0.0959(19) Uani 1 1 d . . .
H42 H 0.2488 0.3661 1.0956 0.115 Uiso 1 1 calc R . .
C43 C 0.19631(18) 0.2433(4) 1.0376(2) 0.0608(11) Uani 1 1 d . . .
H43 H 0.2191 0.2339 0.9978 0.073 Uiso 1 1 calc R . .
C50 C -0.00459(12) -0.0180(3) 0.8177(2) 0.0392(7) Uani 1 1 d . . .
C51 C -0.01074(14) 0.0504(4) 0.7518(2) 0.0492(9) Uani 1 1 d . . .
H51 H 0.0205 0.0857 0.7286 0.059 Uiso 1 1 calc R . .
C52 C -0.06226(16) 0.0657(4) 0.7210(2) 0.0617(11) Uani 1 1 d . . .
H52 H -0.0653 0.1101 0.6770 0.074 Uiso 1 1 calc R . .
C53 C -0.11001(16) 0.0159(5) 0.7546(2) 0.0649(11) Uani 1 1 d . . .
H53 H -0.1448 0.0273 0.7336 0.078 Uiso 1 1 calc R . .
C54 C -0.10501(14) -0.0487(4) 0.8179(3) 0.0592(10) Uani 1 1 d . . .
H54 H -0.1370 -0.0821 0.8402 0.071 Uiso 1 1 calc R . .
C55 C -0.05343(13) -0.0681(4) 0.8517(2) 0.0454(8) Uani 1 1 d . . .
C56 C -0.05293(13) -0.1292(4) 0.9211(2) 0.0487(8) Uani 1 1 d . . .
H56 H -0.0875 -0.1390 0.9429 0.058 Uiso 1 1 calc R . .
N1 N -0.01134(11) -0.1720(3) 0.95698(16) 0.0438(7) Uani 1 1 d . . .
N2 N 0.09019(12) -0.3383(3) 0.97453(15) 0.0445(7) Uani 1 1 d . . .
N3 N 0.16876(15) 0.3949(4) 0.65095(16) 0.0594(8) Uani 1 1 d D . .
N4 N 0.27256(14) 0.2370(3) 0.67555(17) 0.0547(8) Uani 1 1 d D . .
O1 O 0.04460(9) -0.0311(2) 0.84658(12) 0.0420(5) Uani 1 1 d . . .
O2 O 0.13437(9) -0.1764(2) 0.86184(13) 0.0418(5) Uani 1 1 d . . .
O3 O 0.12326(9) 0.2371(2) 0.76261(13) 0.0433(5) Uani 1 1 d . . .
O4 O 0.21398(9) 0.1014(2) 0.78564(11) 0.0413(5) Uani 1 1 d . . .
O5 O 0.09581(11) -0.0162(3) 0.99644(13) 0.0544(6) Uani 1 1 d . . .
O6 O 0.14253(10) 0.1174(2) 0.91831(13) 0.0482(5) Uani 1 1 d . . .
O7 O 0.11545(10) -0.0537(2) 0.70730(13) 0.0472(5) Uani 1 1 d . . .
O8 O 0.16975(12) 0.0697(3) 0.63381(14) 0.0640(7) Uani 1 1 d . . .

loop_
_atom_site_aniso_label
_atom_site_aniso_U_11
_atom_site_aniso_U_22
_atom_site_aniso_U_33
_atom_site_aniso_U_23
_atom_site_aniso_U_13
_atom_site_aniso_U_12
Cu1 0.03521(19) 0.0354(2) 0.0410(2) 0.00659(18) 0.00398(18) -0.00311(16)
Cu2 0.0471(2) 0.0419(2) 0.0355(2) 0.00441(19) 0.00787(19) -0.00654(18)
Mn3 0.0338(2) 0.0325(2) 0.0335(2) 0.00308(19) 0.00345(19) -0.00349(18)
C2 0.054(2) 0.039(2) 0.055(2) 0.0106(17) -0.0025(18) 0.0036(17)
C3 0.0380(18) 0.0400(19) 0.052(2) 0.0051(16) -0.0037(15) -0.0014(15)
C4 0.057(2) 0.038(2) 0.070(3) 0.0044(19) -0.002(2) 0.0059(17)
C5 0.052(2) 0.047(2) 0.079(3) -0.012(2) -0.003(2) 0.0141(17)
C6 0.047(2) 0.056(2) 0.065(3) -0.012(2) 0.0054(18) 0.0061(18)
C7 0.0448(19) 0.0425(19) 0.051(2) 0.0013(16) 0.0040(15) 0.0002(15)
C8 0.0340(17) 0.0347(17) 0.051(2) -0.0029(15) -0.0020(15) -0.0019(14)
C9 0.069(3) 0.068(3) 0.053(3) 0.022(2) 0.0105(19) 0.006(2)
C10 0.068(3) 0.065(3) 0.056(2) 0.018(2) 0.020(2) -0.004(2)
C11 0.057(2) 0.072(3) 0.051(2) 0.009(2) 0.0193(19) 0.003(2)
C12A 0.150(6) 0.132(5) 0.063(3) 0.049(3) 0.038(3) 0.037(4)
C13A 0.065(4) 0.082(6) 0.041(4) 0.020(4) 0.002(3) -0.023(4)
C14A 0.097(4) 0.164(6) 0.071(3) 0.049(4) 0.041(3) 0.000(4)
C12B 0.150(6) 0.132(5) 0.063(3) 0.049(3) 0.038(3) 0.037(4)
C13B 0.065(4) 0.082(6) 0.041(4) 0.020(4) 0.002(3) -0.023(4)
C14B 0.097(4) 0.164(6) 0.071(3) 0.049(4) 0.041(3) 0.000(4)
C15 0.075(3) 0.049(2) 0.060(3) 0.024(2) -0.005(2) -0.002(2)
C16 0.050(2) 0.0385(19) 0.055(2) 0.0032(16) -0.0079(16) -0.0037(16)
C17 0.063(3) 0.039(2) 0.092(3) 0.010(2) -0.011(2) 0.0024(18)
C18 0.052(2) 0.044(2) 0.110(4) -0.001(2) 0.003(2) 0.0048(18)
C19 0.043(2) 0.053(2) 0.082(3) -0.004(2) 0.0066(19) 0.0004(18)
C20 0.0428(19) 0.0365(18) 0.064(3) 0.0007(17) 0.0063(16) -0.0016(15)
C21 0.0350(17) 0.0335(17) 0.050(2) -0.0015(15) -0.0023(15) -0.0040(14)
C22 0.042(2) 0.062(2) 0.062(2) -0.005(2) 0.023(2) -0.0118(17)
C23 0.0437(19) 0.047(2) 0.048(2) -0.0079(16) 0.0093(15) -0.0089(16)
C24 0.039(2) 0.075(3) 0.071(3) -0.006(2) 0.0025(19) -0.0079(19)
C25 0.046(2) 0.090(3) 0.075(3) 0.003(3) -0.010(2) 0.001(2)
C26 0.055(2) 0.080(3) 0.052(2) 0.010(2) -0.0094(19) -0.001(2)
C27 0.046(2) 0.059(2) 0.0405(19) 0.0009(17) 0.0000(15) -0.0017(17)
C28 0.0358(16) 0.0421(17) 0.0345(16) -0.0104(16) 0.0050(15) -0.0042(13)
C30 0.049(2) 0.045(2) 0.041(2) -0.0061(17) -0.0026(16) 0.0028(17)
C31 0.066(2) 0.041(2) 0.042(2) -0.0019(16) -0.0146(17) 0.0030(18)
C32 0.074(3) 0.051(3) 0.073(3) -0.008(2) -0.016(2) 0.000(2)
C33 0.086(4) 0.075(3) 0.112(5) -0.013(3) -0.037(4) -0.016(3)
C34 0.133(5) 0.091(4) 0.069(4) -0.030(3) -0.031(4) -0.001(4)
C35 0.128(5) 0.109(5) 0.056(3) -0.032(3) -0.012(3) -0.010(4)
C36 0.088(3) 0.083(3) 0.046(2) -0.013(2) -0.007(2) -0.007(3)
C37 0.0450(19) 0.0358(19) 0.040(2) -0.0012(15) -0.0023(15) 0.0010(15)
C38 0.062(2) 0.0343(18) 0.0377(19) 0.0048(14) -0.0054(16) 0.0009(16)
C39 0.093(3) 0.066(3) 0.050(2) -0.005(2) 0.010(2) -0.014(2)
C40 0.174(6) 0.075(3) 0.051(3) -0.017(3) 0.005(3) -0.007(4)
C41 0.202(7) 0.055(3) 0.062(4) -0.013(3) -0.043(4) -0.014(4)
C42 0.128(5) 0.070(3) 0.089(4) 0.008(3) -0.052(4) -0.034(3)
C43 0.069(3) 0.052(2) 0.061(3) 0.004(2) -0.016(2) -0.016(2)
C50 0.0365(17) 0.0326(16) 0.0485(18) 0.0005(16) -0.0003(16) 0.0042(13)
C51 0.0445(19) 0.045(2) 0.059(2) 0.0087(17) -0.0016(17) 0.0015(16)
C52 0.056(2) 0.065(3) 0.064(3) 0.017(2) -0.008(2) 0.0085(18)
C53 0.041(2) 0.074(3) 0.080(3) 0.012(2) -0.017(2) 0.0014(19)
C54 0.0328(18) 0.066(2) 0.079(3) 0.012(2) 0.001(2) -0.0019(17)
C55 0.0369(18) 0.0406(19) 0.059(2) 0.0006(17) 0.0005(16) 0.0016(14)
C56 0.0355(18) 0.048(2) 0.063(2) 0.004(2) 0.013(2) -0.0032(14)
N1 0.0382(15) 0.0443(17) 0.0489(17) 0.0049(13) 0.0084(13) -0.0021(13)
N2 0.0448(17) 0.0438(16) 0.0449(17) 0.0117(13) 0.0013(13) -0.0023(14)
N3 0.077(2) 0.061(2) 0.0397(17) 0.0156(15) 0.0105(16) 0.0002(18)
N4 0.0520(19) 0.067(2) 0.0452(18) 0.0083(16) 0.0173(15) -0.0095(16)
O1 0.0323(11) 0.0445(13) 0.0492(13) 0.0131(11) -0.0004(10) -0.0034(10)
O2 0.0429(13) 0.0324(13) 0.0502(14) 0.0074(10) 0.0110(11) 0.0038(10)
O3 0.0475(13) 0.0353(12) 0.0471(14) 0.0048(10) 0.0107(11) 0.0000(10)
O4 0.0362(12) 0.0461(13) 0.0416(13) 0.0115(11) 0.0055(10) -0.0034(10)
O5 0.0681(17) 0.0518(15) 0.0433(13) -0.0011(12) 0.0044(12) -0.0221(13)
O6 0.0580(13) 0.0508(14) 0.0359(13) -0.0005(12) 0.0031(12) -0.0099(11)
O7 0.0522(13) 0.0475(14) 0.0419(13) -0.0034(12) 0.0003(12) -0.0056(11)
O8 0.0764(18) 0.0694(18) 0.0463(15) -0.0171(13) 0.0148(13) -0.0307(16)

loop_
_atom_type_symbol
_atom_type_description
_atom_type_scat_dispersion_real
_atom_type_scat_dispersion_imag
_atom_type_scat_source
C C 0.0033 0.0016 'International Tables Vol C Tables 4.2.6.8 and 6.1.1.4'
H H 0.0000 0.0000 'International Tables Vol C Tables 4.2.6.8 and 6.1.1.4'
N N 0.0061 0.0033 'International Tables Vol C Tables 4.2.6.8 and 6.1.1.4'
O O 0.0106 0.0060 'International Tables Vol C Tables 4.2.6.8 and 6.1.1.4'
Mn Mn 0.3368 0.7283 'International Tables Vol C Tables 4.2.6.8 and 6.1.1.4'
Cu Cu 0.3201 1.2651 'International Tables Vol C Tables 4.2.6.8 and 6.1.1.4'

loop_
_geom_angle_atom_site_label_1
_geom_angle_atom_site_label_2
_geom_angle_atom_site_label_3
_geom_angle
O2 Cu1 O1 81.85(9)
O2 Cu1 N2 91.27(10)
O1 Cu1 N2 167.27(11)
O2 Cu1 N1 166.95(11)
O1 Cu1 N1 90.20(10)
N2 Cu1 N1 94.50(11)
O2 Cu1 O5 96.68(10)
O1 Cu1 O5 95.74(10)
N2 Cu1 O5 95.69(11)
N1 Cu1 O5 94.39(11)
O2 Cu1 Mn3 43.19(6)
O1 Cu1 Mn3 43.89(6)
N2 Cu1 Mn3 132.94(8)
N1 Cu1 Mn3 132.55(8)
O5 Cu1 Mn3 81.86(7)
O4 Cu2 O3 81.86(9)
O4 Cu2 N3 167.63(12)
O3 Cu2 N3 90.34(12)
O4 Cu2 N4 90.68(11)
O3 Cu2 N4 168.73(13)
N3 Cu2 N4 95.52(14)
O4 Cu2 O8 94.70(11)
O3 Cu2 O8 96.24(10)
N3 Cu2 O8 95.68(13)
N4 Cu2 O8 92.76(12)
O4 Cu2 Mn3 44.22(6)
O3 Cu2 Mn3 43.04(6)
N3 Cu2 Mn3 131.52(10)
N4 Cu2 Mn3 132.80(10)
O8 Cu2 Mn3 80.61(7)
O6 Mn3 O7 179.51(10)
O6 Mn3 O3 94.09(9)
O7 Mn3 O3 85.59(9)
O6 Mn3 O2 87.10(9)
O7 Mn3 O2 93.21(9)
O3 Mn3 O2 178.78(10)
O6 Mn3 O1 89.04(9)
O7 Mn3 O1 91.41(9)
O3 Mn3 O1 108.11(8)
O2 Mn3 O1 72.14(8)
O6 Mn3 O4 87.69(8)
O7 Mn3 O4 91.86(8)
O3 Mn3 O4 71.65(8)
O2 Mn3 O4 108.17(8)
O1 Mn3 O4 176.69(9)
O6 Mn3 Cu1 73.91(6)
O7 Mn3 Cu1 106.56(6)
O3 Mn3 Cu1 142.59(6)
O2 Mn3 Cu1 38.09(6)
O1 Mn3 Cu1 38.41(6)
O4 Mn3 Cu1 140.54(6)
O6 Mn3 Cu2 104.84(6)
O7 Mn3 Cu2 74.68(6)
O3 Mn3 Cu2 38.09(6)
O2 Mn3 Cu2 141.27(6)
O1 Mn3 Cu2 142.95(6)
O4 Mn3 Cu2 38.03(6)
Cu1 Mn3 Cu2 178.40(2)
N2 C2 C3 128.3(3)
C8 C3 C4 118.6(3)
C8 C3 C2 123.7(3)
C4 C3 C2 117.6(3)
C5 C4 C3 121.5(4)
C4 C5 C6 119.8(4)
C5 C6 C7 120.9(4)
C6 C7 C8 120.6(3)
O2 C8 C7 119.8(3)
O2 C8 C3 121.8(3)
C7 C8 C3 118.4(3)
N2 C9 C10 113.8(3)
C9 C10 C11 114.3(3)
N1 C11 C10 111.8(3)
C13A C12A N3 117.2(6)
C12A C13A C14A 117.6(7)
C13A C14A N4 116.3(5)
C13B C12B N3 121.2(6)
C14B C13B C12B 126.5(9)
C13B C14B N4 123.5(6)
N3 C15 C16 127.8(3)
C17 C16 C21 119.5(4)
C17 C16 C15 117.6(3)
C21 C16 C15 122.9(3)
C18 C17 C16 121.9(4)
C17 C18 C19 118.3(4)
C20 C19 C18 121.7(4)
C19 C20 C21 120.6(4)
O3 C21 C16 122.2(3)
O3 C21 C20 119.7(3)
C16 C21 C20 118.0(3)
N4 C22 C23 128.9(3)
C24 C23 C28 118.9(3)
C24 C23 C22 117.9(3)
C28 C23 C22 122.5(3)
C25 C24 C23 121.6(4)
C24 C25 C26 119.6(4)
C27 C26 C25 120.9(4)
C26 C27 C28 121.8(4)
O4 C28 C27 120.8(3)
O4 C28 C23 122.0(3)
C27 C28 C23 117.1(3)
O8 C30 O7 126.7(3)
O8 C30 C31 116.0(3)
O7 C30 C31 117.2(3)
C36 C31 C32 119.0(4)
C36 C31 C30 120.0(4)
C32 C31 C30 121.0(4)
C31 C32 C33 120.2(5)
C34 C33 C32 118.4(5)
C35 C34 C33 121.8(5)
C34 C35 C36 119.0(5)
C31 C36 C35 121.4(5)
O5 C37 O6 126.8(3)
O5 C37 C38 116.3(3)
O6 C37 C38 116.8(3)
C43 C38 C39 118.2(4)
C43 C38 C37 121.2(3)
C39 C38 C37 120.6(3)
C40 C39 C38 121.9(5)
C41 C40 C39 119.2(6)
C42 C41 C40 121.1(5)
C41 C42 C43 120.0(6)
C38 C43 C42 119.6(5)
O1 C50 C51 120.3(3)
O1 C50 C55 122.0(3)
C51 C50 C55 117.7(3)
C52 C51 C50 120.9(3)
C51 C52 C53 121.1(4)
C54 C53 C52 118.9(4)
C53 C54 C55 122.6(4)
C54 C55 C50 118.9(3)
C54 C55 C56 118.3(3)
C50 C55 C56 122.7(3)
N1 C56 C55 128.4(3)
C56 N1 C11 118.0(3)
C56 N1 Cu1 123.0(2)
C11 N1 Cu1 118.9(2)
C2 N2 C9 117.1(3)
C2 N2 Cu1 123.0(2)
C9 N2 Cu1 120.0(2)
C15 N3 C12B 118.2(4)
C15 N3 C12A 118.2(4)
C12B N3 C12A 0.0(2)
C15 N3 Cu2 123.5(3)
C12B N3 Cu2 118.2(3)
C12A N3 Cu2 118.2(3)
C22 N4 C14B 118.5(4)
C22 N4 C14A 118.5(4)
C14B N4 C14A 0.00(17)
C22 N4 Cu2 124.1(3)
C14B N4 Cu2 117.2(3)
C14A N4 Cu2 117.2(3)
C50 O1 Cu1 126.3(2)
C50 O1 Mn3 133.5(2)
Cu1 O1 Mn3 97.70(9)
C8 O2 Cu1 127.0(2)
C8 O2 Mn3 133.1(2)
Cu1 O2 Mn3 98.72(9)
C21 O3 Cu2 126.1(2)
C21 O3 Mn3 133.2(2)
Cu2 O3 Mn3 98.87(9)
C28 O4 Cu2 129.5(2)
C28 O4 Mn3 132.7(2)
Cu2 O4 Mn3 97.76(9)
C37 O5 Cu1 122.7(2)
C37 O6 Mn3 134.5(2)
C30 O7 Mn3 132.8(2)
C30 O8 Cu2 123.2(2)

loop_
_geom_bond_atom_site_label_1
_geom_bond_atom_site_label_2
_geom_bond_distance
Cu1 O2 1.961(2)
Cu1 O1 1.970(2)
Cu1 N2 1.985(3)
Cu1 N1 1.995(3)
Cu1 O5 2.171(2)
Cu1 Mn3 3.1419(6)
Cu2 O4 1.955(2)
Cu2 O3 1.964(2)
Cu2 N3 1.981(3)
Cu2 N4 1.997(3)
Cu2 O8 2.195(3)
Cu2 Mn3 3.1452(6)
Mn3 O6 2.158(2)
Mn3 O7 2.172(2)
Mn3 O3 2.173(2)
Mn3 O2 2.175(2)
Mn3 O1 2.198(2)
Mn3 O4 2.214(2)
C2 N2 1.281(4)
C2 C3 1.431(5)
C3 C8 1.409(5)
C3 C4 1.411(5)
C4 C5 1.356(6)
C5 C6 1.368(6)
C6 C7 1.381(5)
C7 C8 1.400(5)
C8 O2 1.322(4)
C9 N2 1.477(4)
C9 C10 1.493(5)
C10 C11 1.509(6)
C11 N1 1.468(5)
C12A C13A 1.363(9)
C12A N3 1.464(5)
C13A C14A 1.460(10)
C14A N4 1.489(6)
C12B C13B 1.431(11)
C12B N3 1.464(5)
C13B C14B 1.271(10)
C14B N4 1.489(6)
C15 N3 1.272(5)
C15 C16 1.439(5)
C16 C17 1.400(5)
C16 C21 1.405(5)
C17 C18 1.370(6)
C18 C19 1.387(6)
C19 C20 1.370(5)
C20 C21 1.407(5)
C21 O3 1.324(4)
C22 N4 1.263(5)
C22 C23 1.433(6)
C23 C24 1.410(5)
C23 C28 1.426(4)
C24 C25 1.348(6)
C25 C26 1.377(6)
C26 C27 1.365(5)
C27 C28 1.396(5)
C28 O4 1.305(4)
C30 O8 1.230(4)
C30 O7 1.265(4)
C30 C31 1.512(5)
C31 C36 1.368(6)
C31 C32 1.374(6)
C32 C33 1.414(7)
C33 C34 1.375(8)
C34 C35 1.350(8)
C35 C36 1.391(6)
C37 O5 1.251(4)
C37 O6 1.253(4)
C37 C38 1.498(5)
C38 C43 1.372(5)
C38 C39 1.377(5)
C39 C40 1.358(7)
C40 C41 1.359(9)
C41 C42 1.340(9)
C42 C43 1.402(7)
C50 O1 1.306(4)
C50 C51 1.405(5)
C50 C55 1.418(5)
C51 C52 1.374(5)
C52 C53 1.392(6)
C53 C54 1.342(6)
C54 C55 1.404(5)
C55 C56 1.425(5)
C56 N1 1.272(4)
